data_7133348
loop_
_publ_author_name
'Fritsche, Paul'
'Geyer, Lucia'
'Czernetzki, Corinna'
'Hierlmeier, Gabriele'

_publ_section_title
;
 Coordination-induced reductive elimination from a titanium(IV) complex.
;
_journal_issue 68
_journal_name_full 'Chemical communications (Cambridge, England)'
_journal_page_first 9030
_journal_page_last 9033
_journal_paper_doi 10.1039/d4cc02500h
_journal_volume 60
_journal_year 2024
_chemical_formula_moiety 'C39 H53 N3 Ti'
_chemical_formula_sum 'C39 H53 N3 Ti'
_chemical_formula_weight 611.74
_space_group_crystal_system triclinic
_space_group_IT_number 2
_space_group_name_Hall '-P 1'
_space_group_name_H-M_alt 'P -1'
_atom_sites_solution_hydrogens geom
_atom_sites_solution_primary dual
_audit_creation_date 2024-02-19
_audit_creation_method
;
Olex2 1.5
(compiled 2023.08.24 svn.re1ec1418 for OlexSys, GUI svn.r6817)
;
_audit_update_record
;
2024-05-20 deposited with the CCDC.	2024-07-15 downloaded from the CCDC.
;
_cell_angle_alpha 77.339(2)
_cell_angle_beta 77.207(2)
_cell_angle_gamma 70.6190(10)
_cell_formula_units_Z 2
_cell_length_a 11.0602(2)
_cell_length_b 12.0620(2)
_cell_length_c 14.3315(3)
_cell_measurement_reflns_used 29914
_cell_measurement_temperature 100.01(11)
_cell_measurement_theta_max 73.0610
_cell_measurement_theta_min 3.1920
_cell_volume 1736.62(6)
_computing_cell_refinement 'CrysAlisPro 1.171.41.93a (Rigaku OD, 2020)'
_computing_data_collection 'CrysAlisPro 1.171.41.93a (Rigaku OD, 2020)'
_computing_data_reduction 'CrysAlisPro 1.171.41.93a (Rigaku OD, 2020)'
_computing_molecular_graphics 'Olex2 1.5 (Dolomanov et al., 2009)'
_computing_publication_material 'Olex2 1.5 (Dolomanov et al., 2009)'
_computing_structure_refinement 'SHELXL 2018/3 (Sheldrick, 2015)'
_computing_structure_solution 'SHELXT  (Sheldrick, 2015)'
_diffrn_ambient_environment N~2~
_diffrn_ambient_temperature 100.01(11)
_diffrn_detector 'Hybrid Pixel Array Detector'
_diffrn_detector_area_resol_mean 10.0000
_diffrn_detector_type 'HyPix-Arc 150'
_diffrn_measured_fraction_theta_full 0.993
_diffrn_measured_fraction_theta_max 0.959
_diffrn_measurement_details
;
List of Runs (angles in degrees, time in seconds):

  # Type    Start    End  Width  t~exp~   \w     \q     \k     \f   Frames
#--------------------------------------------------------------------------
  1  \w    -36.00 -10.00   0.50    0.10    --  -14.00 121.00-178.49   52
  2  \w    -97.00 -36.00   0.50    0.40    --  -79.50 115.00 -83.14  122
  3  \w    -85.00 -17.00   0.50    0.10    --  -61.62 125.00 -60.00  136
  4  \w   -106.00 -35.00   0.50    0.40    --  -79.50 136.00 -31.64  142
  5  \w    -97.00 -36.00   0.50    0.40    --  -79.50 114.00   7.80  122
  6  \w    -97.00 -36.00   0.50    0.40    --  -79.50 114.00  56.29  122
  7  \w    -97.00 -36.00   0.50    0.40    --  -79.50 115.00 118.64  122
  8  \w    -97.00 -36.00   0.50    0.40    --  -79.50 114.00 171.89  122
  9  \w    -97.00 -36.00   0.50    0.40    --  -79.50 114.00  89.83  122
 10  \w    -97.00 -36.00   0.50    0.40    --  -79.50 114.00  56.29  122
 11  \w    -97.00 -36.00   0.50    0.40    --  -79.50 114.00  27.35  122
 12  \w    -97.00 -36.00   0.50    0.40    --  -79.50 114.00  27.35  122
 13  \w    -97.00 -36.00   0.50    0.40    --  -79.50 114.00 -61.46  122
 14  \w    -92.00 -33.00   0.50    0.40    --  -76.29 112.00-120.00  118
 15  \w    -97.00 -36.00   0.50    0.40    --  -79.50 114.00-158.58  122
 16  \w    -92.00 -33.00   0.50    0.40    --  -76.29 112.00-180.00  118
 17  \w    -92.00 -33.00   0.50    0.40    --  -76.29 112.00   0.00  118
 18  \w    -92.00 -33.00   0.50    0.40    --  -76.29 112.00 150.00  118
 19  \w     54.00  85.00   0.50    0.10    --   38.00  49.00 178.09   62
 20  \w     54.00  84.00   0.50    0.10    --   38.00  52.00 136.46   60
 21  \w     28.00  54.00   0.50    0.10    --   14.00  61.00  20.21   52
 22  \w     32.00  60.00   0.50    0.10    --   18.00  58.00-105.76   56
 23  \w     54.00 128.00   0.50    0.40    --   80.32  15.00 -60.00  148
 24  \w     54.00 128.00   0.50    0.40    --   80.32  15.00-120.00  148
 25  \w     54.00 128.00   0.50    0.40    --   80.32  15.00  30.00  148
 26  \w     41.00  92.00   0.50    0.40    --   83.50-103.00  11.76  102
 27  \w     43.00  90.00   0.50    0.40    --   83.50 -98.00 -41.64   94
 28  \w     40.00  86.00   0.50    0.40    --   80.32 -95.00-180.00   92
 29  \w     33.00  79.00   0.50    0.10    --   73.43 -95.00-180.00   92
 30  \w     40.00  86.00   0.50    0.40    --   80.32 -95.00 -90.00   92
 31  \w     43.00  89.00   0.50    0.40    --   83.50 -95.00  82.59   92
 32  \w    -54.00 -28.00   0.50    0.10    --  -14.00 -58.00 102.55   52
 33  \w    -54.00 -28.00   0.50    0.10    --  -14.00 -57.00  65.40   52
 34  \w    -98.00 -65.00   0.50    0.10    --  -50.00 -42.00 -48.98   66
 35  \w    -95.00 -60.00   0.50    0.10    --  -46.00 -38.00 -93.79   70
 36  \w   -124.00 -56.00   0.50    0.40    --  -76.29 -15.00 -30.00  136
 37  \w   -123.00 -93.00   0.50    0.40    --  -79.50 -61.00-170.45   60
 38  \w   -123.00 -93.00   0.50    0.40    --  -79.50 -63.00 -39.81   60
 39  \w   -119.00 -89.00   0.50    0.10    --  -74.00 -56.00-149.20   60
 40  \w   -119.00 -88.00   0.50    0.10    --  -74.00 -58.00 -27.25   62
 41  \w   -119.00 -89.00   0.50    0.10    --  -74.00 -56.00  17.37   60
 42  \w   -125.00 -94.00   0.50    0.40    --  -79.50 -56.00   6.13   62
 43  \w   -118.00 -88.00   0.50    0.10    --  -74.00 -59.00  63.14   60
 44  \w   -118.00 -88.00   0.50    0.10    --  -74.00 -60.00 167.97   60
 45  \w   -114.00 -85.00   0.50    0.10    --  -70.00 -59.00 109.30   58
 46  \w   -119.00 -89.00   0.50    0.10    --  -74.00 -55.00  33.39   60
 47  \w   -104.00 -74.00   0.50    0.10    --  -58.00 -51.00  59.19   60
 48  \w   -125.00 -94.00   0.50    0.40    --  -79.50 -53.00 123.34   62
 49  \w   -114.00 -82.00   0.50    0.10    --  -66.00 -46.00 121.45   64
 50  \w   -116.00 -85.00   0.50    0.10    --  -70.00 -54.00 -85.93   62
 51  \w   -122.00 -89.00   0.50    0.10    --  -74.00 -44.00-123.14   66
 52  \w   -126.00 -95.00   0.50    0.40    --  -79.50 -51.00-101.75   62
 53  \w   -125.00 -95.00   0.50    0.40    --  -79.50 -54.00-127.61   60
 54  \w   -119.00 -89.00   0.50    0.10    --  -74.00 -55.00-164.13   60
 55  \w   -110.00 -77.00   0.50    0.10    --  -62.00 -44.00-151.40   66
 56  \w   -124.00 -56.00   0.50    0.40    --  -76.29 -15.00   0.00  136
 57  \w   -102.00 -69.00   0.50    0.10    --  -54.00 -43.00  21.13   66
 58  \w   -123.00 -88.00   0.50    0.10    --  -74.00 -40.00  76.55   70
 59  \w   -128.00 -94.00   0.50    0.40    --  -79.50 -43.00 137.44   68
 60  \w   -125.00 -90.00   0.50    0.40    --  -79.50-126.00   2.82   70
 61  \w   -124.00 -91.00   0.50    0.40    --  -79.50-124.00 -17.22   66
 62  \w   -125.00 -90.00   0.50    0.40    --  -79.50-126.00 147.81   70
 63  \w   -125.00 -90.00   0.50    0.40    --  -79.50-126.00 165.41   70
;
_diffrn_measurement_device 'four-circle diffractometer'
_diffrn_measurement_device_type 'XtaLAB Synergy R, HyPix-Arc 150'
_diffrn_measurement_method '\w scans'
_diffrn_orient_matrix_type 'CrysAlisPro convention (1999,Acta A55,543-557)'
_diffrn_orient_matrix_UB_11 -0.0355439000
_diffrn_orient_matrix_UB_12 -0.0201125000
_diffrn_orient_matrix_UB_13 -0.0917228000
_diffrn_orient_matrix_UB_21 -0.1422586000
_diffrn_orient_matrix_UB_22 0.0720206000
_diffrn_orient_matrix_UB_23 0.0301601000
_diffrn_orient_matrix_UB_31 0.0297657000
_diffrn_orient_matrix_UB_32 0.1149410000
_diffrn_orient_matrix_UB_33 -0.0560431000
_diffrn_radiation_monochromator mirror
_diffrn_radiation_probe x-ray
_diffrn_radiation_type 'Cu K\a'
_diffrn_radiation_wavelength 1.54184
_diffrn_reflns_av_R_equivalents 0.0252
_diffrn_reflns_av_unetI/netI 0.0128
_diffrn_reflns_Laue_measured_fraction_full 0.993
_diffrn_reflns_Laue_measured_fraction_max 0.959
_diffrn_reflns_limit_h_max 13
_diffrn_reflns_limit_h_min -13
_diffrn_reflns_limit_k_max 14
_diffrn_reflns_limit_k_min -13
_diffrn_reflns_limit_l_max 17
_diffrn_reflns_limit_l_min -17
_diffrn_reflns_number 41332
_diffrn_reflns_point_group_measured_fraction_full 0.993
_diffrn_reflns_point_group_measured_fraction_max 0.959
_diffrn_reflns_theta_full 67.684
_diffrn_reflns_theta_max 74.971
_diffrn_reflns_theta_min 3.203
_diffrn_source 'Rotating-anode X-ray tube'
_diffrn_source_type 'PhotonJet R (Cu) X-ray Source'
_exptl_absorpt_coefficient_mu 2.299
_exptl_absorpt_correction_T_max 1.000
_exptl_absorpt_correction_T_min 0.617
_exptl_absorpt_correction_type gaussian
_exptl_absorpt_process_details
;
CrysAlisPro 1.171.41.93a (Rigaku Oxford Diffraction, 2020)
Numerical absorption correction based on gaussian integration over
a multifaceted crystal model
Empirical absorption correction using spherical harmonics,
implemented in SCALE3 ABSPACK scaling algorithm.
;
_exptl_crystal_colour 'clear light orange'
_exptl_crystal_colour_lustre clear
_exptl_crystal_colour_modifier light
_exptl_crystal_colour_primary orange
_exptl_crystal_density_diffrn 1.170
_exptl_crystal_description plate
_exptl_crystal_F_000 660
_exptl_crystal_size_max 0.229
_exptl_crystal_size_mid 0.139
_exptl_crystal_size_min 0.091
_refine_diff_density_max 0.317
_refine_diff_density_min -0.316
_refine_diff_density_rms 0.038
_refine_ls_extinction_method none
_refine_ls_goodness_of_fit_ref 1.097
_refine_ls_hydrogen_treatment constr
_refine_ls_matrix_type full
_refine_ls_number_parameters 400
_refine_ls_number_reflns 6859
_refine_ls_number_restraints 0
_refine_ls_restrained_S_all 1.097
_refine_ls_R_factor_all 0.0290
_refine_ls_R_factor_gt 0.0287
_refine_ls_shift/su_max 0.001
_refine_ls_shift/su_mean 0.000
_refine_ls_structure_factor_coef Fsqd
_refine_ls_weighting_details 'w=1/[\s^2^(Fo^2^)+(0.0398P)^2^+0.6290P] where P=(Fo^2^+2Fc^2^)/3'
_refine_ls_weighting_scheme calc
_refine_ls_wR_factor_gt 0.0803
_refine_ls_wR_factor_ref 0.0805
_reflns_Friedel_coverage 0.000
_reflns_number_gt 6764
_reflns_number_total 6859
_reflns_threshold_expression 'I > 2\s(I)'
_cod_data_source_file d4cc02500h2.cif
_cod_data_source_block gahi007_ap
_cod_depositor_comments 'Adding full bibliography for 7133345--7133348.cif.'
_cod_database_code 7133348
_shelx_shelxl_version_number 2018/3
_chemical_oxdiff_formula C39H53N3Ti
_chemical_oxdiff_usercomment n-hexane
_shelx_space_group_comment
;
The symmetry employed for this shelxl refinement is uniquely defined
by the following loop, which should always be used as a source of
symmetry information in preference to the above space-group names.
They are only intended as comments.
;
_olex2_refinement_description
;
1. Fixed Uiso
 At 1.2 times of:
  All C(H) groups, All C(H,H) groups
 At 1.5 times of:
  All C(H,H,H) groups
2.a Ternary CH refined with riding coordinates:
 C34(H34), C37(H37), C25(H25), C22(H22)
2.b Secondary CH2 refined with riding coordinates:
 C15(H15A,H15B), C9(H9A,H9B)
2.c Aromatic/amide H refined with riding coordinates:
 C32(H32), C31(H31), C30(H30), C11(H11), C12(H12), C13(H13), C18(H18),
 C20(H20), C19(H19)
2.d Idealised Me refined as rotating group:
 C8(H8A,H8B,H8C), C39(H39A,H39B,H39C), C36(H36A,H36B,H36C), C38(H38A,H38B,
 H38C), C26(H26A,H26B,H26C), C35(H35A,H35B,H35C), C27(H27A,H27B,H27C), C23(H23A,
 H23B,H23C), C24(H24A,H24B,H24C), C5(H5A,H5B,H5C), C7(H7A,H7B,H7C), C6(H6A,H6B,
 H6C)
;
_olex2_submission_special_instructions 'No special instructions were received'
_oxdiff_exptl_absorpt_empirical_details
;
Empirical correction (ABSPACK) includes:
- Absorption correction using spherical harmonics
- Frame scaling
;
_oxdiff_exptl_absorpt_empirical_full_max 1.910
_oxdiff_exptl_absorpt_empirical_full_min 0.791

loop_
_space_group_symop_operation_xyz
'x, y, z'
'-x, -y, -z'

loop_
_atom_site_label
_atom_site_type_symbol
_atom_site_fract_x
_atom_site_fract_y
_atom_site_fract_z
_atom_site_U_iso_or_equiv
_atom_site_adp_type
_atom_site_occupancy
_atom_site_site_symmetry_order
_atom_site_calc_flag
_atom_site_refinement_flags_posn
_atom_site_refinement_flags_adp
_atom_site_refinement_flags_occupancy
_atom_site_disorder_assembly
_atom_site_disorder_group
Ti1 Ti 0.68517(2) 0.75620(2) 0.71390(2) 0.01478(7) Uani 1 1 d . . . . .
N1 N 0.79529(9) 0.80700(9) 0.57309(7) 0.0168(2) Uani 1 1 d . . . . .
N2 N 0.79115(9) 0.60673(8) 0.66387(7) 0.0170(2) Uani 1 1 d . . . . .
N3 N 0.69018(9) 0.91986(8) 0.71062(7) 0.0169(2) Uani 1 1 d . . . . .
C10 C 0.85755(11) 0.72421(11) 0.51560(8) 0.0182(2) Uani 1 1 d . . . . .
C14 C 0.80374(11) 0.91827(10) 0.54716(8) 0.0179(2) Uani 1 1 d . . . . .
C16 C 0.82064(11) 0.48991(10) 0.71976(8) 0.0184(2) Uani 1 1 d . . . . .
C21 C 0.92658(12) 0.45154(11) 0.77122(9) 0.0206(2) Uani 1 1 d . . . . .
C28 C 0.64191(11) 0.98362(10) 0.79128(8) 0.0167(2) Uani 1 1 d . . . . .
C29 C 0.72221(11) 0.96340(10) 0.86162(8) 0.0180(2) Uani 1 1 d . . . . .
C4 C 0.63119(12) 0.68526(10) 0.85604(9) 0.0208(2) Uani 1 1 d . . . . .
C17 C 0.74719(12) 0.41318(11) 0.72219(9) 0.0216(2) Uani 1 1 d . . . . .
C33 C 0.51742(11) 1.06740(10) 0.79975(8) 0.0187(2) Uani 1 1 d . . . . .
C32 C 0.47792(12) 1.13361(11) 0.87564(9) 0.0214(2) Uani 1 1 d . . . . .
H32 H 0.394876 1.191362 0.881116 0.026 Uiso 1 1 calc R U . . .
C15 C 0.72885(12) 0.99568(10) 0.62219(8) 0.0190(2) Uani 1 1 d . . . . .
H15A H 0.783458 1.039124 0.635452 0.023 Uiso 1 1 calc R U . . .
H15B H 0.650962 1.054735 0.598588 0.023 Uiso 1 1 calc R U . . .
C34 C 0.85194(12) 0.86601(11) 0.85725(9) 0.0203(2) Uani 1 1 d . . . . .
H34 H 0.837966 0.796278 0.839028 0.024 Uiso 1 1 calc R U . . .
C31 C 0.55717(13) 1.11684(11) 0.94294(9) 0.0225(3) Uani 1 1 d . . . . .
H31 H 0.529194 1.163432 0.993596 0.027 Uiso 1 1 calc R U . . .
C3 C 0.50451(13) 0.69568(11) 0.85511(9) 0.0232(3) Uani 1 1 d . . . . .
C30 C 0.67776(12) 1.03155(11) 0.93603(9) 0.0213(2) Uani 1 1 d . . . . .
H30 H 0.731246 1.019349 0.983117 0.026 Uiso 1 1 calc R U . . .
C11 C 0.93192(12) 0.75096(11) 0.42736(9) 0.0215(2) Uani 1 1 d . . . . .
H11 H 0.974714 0.692464 0.386441 0.026 Uiso 1 1 calc R U . . .
C1 C 0.50821(12) 0.78211(11) 0.67913(9) 0.0219(2) Uani 1 1 d . . . . .
C37 C 0.42271(12) 1.08322(11) 0.73190(9) 0.0212(2) Uani 1 1 d . . . . .
H37 H 0.466639 1.027718 0.683686 0.025 Uiso 1 1 calc R U . . .
C12 C 0.94222(12) 0.86591(12) 0.40030(9) 0.0236(3) Uani 1 1 d . . . . .
H12 H 0.993773 0.886226 0.340578 0.028 Uiso 1 1 calc R U . . .
C13 C 0.87759(12) 0.95114(11) 0.46008(9) 0.0220(2) Uani 1 1 d . . . . .
H13 H 0.883747 1.029937 0.441850 0.026 Uiso 1 1 calc R U . . .
C8 C 0.69691(14) 0.62734(12) 0.94359(9) 0.0274(3) Uani 1 1 d . . . . .
H8A H 0.730509 0.541089 0.944456 0.041 Uiso 1 1 calc R U . . .
H8B H 0.634076 0.644312 1.002562 0.041 Uiso 1 1 calc R U . . .
H8C H 0.768864 0.658973 0.940671 0.041 Uiso 1 1 calc R U . . .
C25 C 1.00632(12) 0.53349(11) 0.77050(9) 0.0233(3) Uani 1 1 d . . . . .
H25 H 0.944196 0.615018 0.774098 0.028 Uiso 1 1 calc R U . . .
C9 C 0.83741(12) 0.60595(11) 0.56028(8) 0.0206(2) Uani 1 1 d . . . . .
H9A H 0.772765 0.591763 0.529999 0.025 Uiso 1 1 calc R U . . .
H9B H 0.920079 0.541565 0.549962 0.025 Uiso 1 1 calc R U . . .
C39 C 0.30116(12) 1.05002(12) 0.78799(10) 0.0270(3) Uani 1 1 d . . . . .
H39A H 0.251495 1.108277 0.831068 0.041 Uiso 1 1 calc R U . . .
H39B H 0.327063 0.970641 0.826560 0.041 Uiso 1 1 calc R U . . .
H39C H 0.247246 1.049926 0.742201 0.041 Uiso 1 1 calc R U . . .
C2 C 0.44160(12) 0.74583(11) 0.76481(10) 0.0238(3) Uani 1 1 d . . . . .
C22 C 0.63242(13) 0.45212(11) 0.66863(10) 0.0255(3) Uani 1 1 d . . . . .
H22 H 0.617973 0.538102 0.640318 0.031 Uiso 1 1 calc R U . . .
C18 C 0.78092(14) 0.29855(11) 0.77565(10) 0.0267(3) Uani 1 1 d . . . . .
H18 H 0.732026 0.246292 0.777557 0.032 Uiso 1 1 calc R U . . .
C20 C 0.95646(13) 0.33606(12) 0.82343(9) 0.0263(3) Uani 1 1 d . . . . .
H20 H 1.027550 0.308825 0.858066 0.032 Uiso 1 1 calc R U . . .
C19 C 0.88451(14) 0.26052(11) 0.82569(10) 0.0290(3) Uani 1 1 d . . . . .
H19 H 0.906471 0.182465 0.861704 0.035 Uiso 1 1 calc R U . . .
C36 C 0.90207(13) 0.82272(12) 0.95407(10) 0.0279(3) Uani 1 1 d . . . . .
H36A H 0.977608 0.751879 0.948820 0.042 Uiso 1 1 calc R U . . .
H36B H 0.833475 0.802863 1.004723 0.042 Uiso 1 1 calc R U . . .
H36C H 0.927253 0.885664 0.970732 0.042 Uiso 1 1 calc R U . . .
C38 C 0.38365(13) 1.21008(12) 0.67592(10) 0.0277(3) Uani 1 1 d . . . . .
H38A H 0.325708 1.215266 0.631318 0.041 Uiso 1 1 calc R U . . .
H38B H 0.461589 1.229984 0.638993 0.041 Uiso 1 1 calc R U . . .
H38C H 0.338671 1.266124 0.721639 0.041 Uiso 1 1 calc R U . . .
C26 C 1.10349(13) 0.54206(13) 0.67662(10) 0.0296(3) Uani 1 1 d . . . . .
H26A H 1.161996 0.462445 0.667979 0.044 Uiso 1 1 calc R U . . .
H26B H 1.154227 0.593461 0.680275 0.044 Uiso 1 1 calc R U . . .
H26C H 1.056371 0.575741 0.621553 0.044 Uiso 1 1 calc R U . . .
C35 C 0.95750(13) 0.90120(13) 0.77943(10) 0.0304(3) Uani 1 1 d . . . . .
H35A H 0.975495 0.968588 0.795296 0.046 Uiso 1 1 calc R U . . .
H35B H 0.927942 0.924016 0.716414 0.046 Uiso 1 1 calc R U . . .
H35C H 1.036823 0.833573 0.776645 0.046 Uiso 1 1 calc R U . . .
C27 C 1.07838(15) 0.49948(14) 0.85714(11) 0.0340(3) Uani 1 1 d . . . . .
H27A H 1.017937 0.488132 0.917182 0.051 Uiso 1 1 calc R U . . .
H27B H 1.114085 0.563140 0.858896 0.051 Uiso 1 1 calc R U . . .
H27C H 1.149247 0.425387 0.850812 0.051 Uiso 1 1 calc R U . . .
C23 C 0.66074(15) 0.38195(13) 0.58476(11) 0.0333(3) Uani 1 1 d . . . . .
H23A H 0.737844 0.393990 0.539883 0.050 Uiso 1 1 calc R U . . .
H23B H 0.586133 0.410063 0.550334 0.050 Uiso 1 1 calc R U . . .
H23C H 0.676280 0.297047 0.610578 0.050 Uiso 1 1 calc R U . . .
C24 C 0.50803(14) 0.44016(13) 0.73754(12) 0.0340(3) Uani 1 1 d . . . . .
H24A H 0.517799 0.355958 0.763383 0.051 Uiso 1 1 calc R U . . .
H24B H 0.434281 0.472723 0.702136 0.051 Uiso 1 1 calc R U . . .
H24C H 0.492608 0.484165 0.791095 0.051 Uiso 1 1 calc R U . . .
C5 C 0.45452(14) 0.83237(13) 0.58617(11) 0.0320(3) Uani 1 1 d . . . . .
H5A H 0.379356 0.902611 0.595639 0.048 Uiso 1 1 calc R U . . .
H5B H 0.427700 0.772220 0.566705 0.048 Uiso 1 1 calc R U . . .
H5C H 0.521458 0.855089 0.535459 0.048 Uiso 1 1 calc R U . . .
C7 C 0.41597(15) 0.65562(14) 0.94400(11) 0.0353(3) Uani 1 1 d . . . . .
H7A H 0.341543 0.723838 0.960539 0.053 Uiso 1 1 calc R U . . .
H7B H 0.464154 0.622726 0.998528 0.053 Uiso 1 1 calc R U . . .
H7C H 0.385083 0.594454 0.930271 0.053 Uiso 1 1 calc R U . . .
C6 C 0.30015(13) 0.75218(14) 0.77471(12) 0.0364(3) Uani 1 1 d . . . . .
H6A H 0.291687 0.671554 0.791722 0.055 Uiso 1 1 calc R U . . .
H6B H 0.269056 0.790219 0.713102 0.055 Uiso 1 1 calc R U . . .
H6C H 0.248305 0.798879 0.825688 0.055 Uiso 1 1 calc R U . . .

loop_
_atom_site_aniso_label
_atom_site_aniso_U_11
_atom_site_aniso_U_22
_atom_site_aniso_U_33
_atom_site_aniso_U_23
_atom_site_aniso_U_13
_atom_site_aniso_U_12
Ti1 0.01425(11) 0.01321(11) 0.01465(11) -0.00171(8) -0.00079(7) -0.00248(8)
N1 0.0161(5) 0.0160(5) 0.0159(5) -0.0011(4) -0.0029(4) -0.0025(4)
N2 0.0184(5) 0.0141(5) 0.0159(5) -0.0021(4) -0.0007(4) -0.0027(4)
N3 0.0182(5) 0.0146(5) 0.0156(5) -0.0010(4) -0.0020(4) -0.0034(4)
C10 0.0166(5) 0.0190(6) 0.0170(5) -0.0027(4) -0.0036(4) -0.0022(4)
C14 0.0173(5) 0.0174(6) 0.0174(5) -0.0003(4) -0.0047(4) -0.0034(4)
C16 0.0199(6) 0.0148(5) 0.0164(5) -0.0037(4) 0.0013(4) -0.0017(4)
C21 0.0224(6) 0.0183(6) 0.0171(5) -0.0044(4) -0.0009(4) -0.0011(5)
C28 0.0194(6) 0.0135(5) 0.0165(5) -0.0010(4) -0.0009(4) -0.0059(4)
C29 0.0198(6) 0.0156(5) 0.0174(5) 0.0009(4) -0.0019(4) -0.0066(4)
C4 0.0266(6) 0.0158(6) 0.0182(6) -0.0025(4) -0.0002(5) -0.0066(5)
C17 0.0233(6) 0.0180(6) 0.0206(6) -0.0041(5) 0.0020(5) -0.0051(5)
C33 0.0199(6) 0.0158(5) 0.0190(6) -0.0010(4) -0.0027(4) -0.0050(4)
C32 0.0212(6) 0.0170(6) 0.0226(6) -0.0039(5) -0.0009(5) -0.0023(5)
C15 0.0218(6) 0.0153(5) 0.0174(5) -0.0002(4) -0.0023(4) -0.0045(4)
C34 0.0193(6) 0.0196(6) 0.0202(6) -0.0005(5) -0.0044(5) -0.0044(5)
C31 0.0283(6) 0.0198(6) 0.0191(6) -0.0059(5) -0.0003(5) -0.0074(5)
C3 0.0259(6) 0.0177(6) 0.0252(6) -0.0059(5) 0.0027(5) -0.0082(5)
C30 0.0257(6) 0.0209(6) 0.0180(6) -0.0006(5) -0.0053(5) -0.0085(5)
C11 0.0214(6) 0.0219(6) 0.0176(6) -0.0043(5) -0.0007(5) -0.0025(5)
C1 0.0174(6) 0.0192(6) 0.0290(6) -0.0074(5) -0.0057(5) -0.0018(5)
C37 0.0193(6) 0.0197(6) 0.0226(6) -0.0049(5) -0.0047(5) -0.0014(5)
C12 0.0236(6) 0.0263(6) 0.0171(6) 0.0005(5) 0.0006(5) -0.0074(5)
C13 0.0241(6) 0.0193(6) 0.0202(6) 0.0011(5) -0.0028(5) -0.0067(5)
C8 0.0330(7) 0.0281(7) 0.0204(6) 0.0027(5) -0.0030(5) -0.0128(6)
C25 0.0214(6) 0.0217(6) 0.0246(6) -0.0053(5) -0.0057(5) -0.0013(5)
C9 0.0236(6) 0.0175(6) 0.0175(6) -0.0042(4) 0.0006(5) -0.0037(5)
C39 0.0212(6) 0.0294(7) 0.0304(7) -0.0080(5) -0.0040(5) -0.0055(5)
C2 0.0179(6) 0.0205(6) 0.0333(7) -0.0090(5) -0.0019(5) -0.0047(5)
C22 0.0248(6) 0.0201(6) 0.0325(7) -0.0046(5) -0.0034(5) -0.0085(5)
C18 0.0329(7) 0.0184(6) 0.0260(6) -0.0030(5) 0.0029(5) -0.0092(5)
C20 0.0309(7) 0.0218(6) 0.0200(6) -0.0013(5) -0.0057(5) 0.0000(5)
C19 0.0395(8) 0.0166(6) 0.0226(6) 0.0016(5) -0.0013(5) -0.0031(5)
C36 0.0279(7) 0.0272(7) 0.0253(7) -0.0001(5) -0.0106(5) -0.0025(5)
C38 0.0285(7) 0.0227(6) 0.0297(7) -0.0012(5) -0.0119(5) -0.0022(5)
C26 0.0253(7) 0.0331(7) 0.0295(7) -0.0035(6) -0.0042(5) -0.0084(6)
C35 0.0199(6) 0.0365(8) 0.0292(7) 0.0043(6) -0.0037(5) -0.0075(6)
C27 0.0334(7) 0.0408(8) 0.0297(7) -0.0061(6) -0.0113(6) -0.0095(6)
C23 0.0356(8) 0.0321(7) 0.0363(8) -0.0096(6) -0.0074(6) -0.0115(6)
C24 0.0265(7) 0.0295(7) 0.0473(9) -0.0096(6) 0.0002(6) -0.0118(6)
C5 0.0282(7) 0.0352(8) 0.0329(7) -0.0066(6) -0.0118(6) -0.0045(6)
C7 0.0381(8) 0.0376(8) 0.0319(7) -0.0063(6) 0.0075(6) -0.0216(7)
C6 0.0201(7) 0.0415(9) 0.0490(9) -0.0115(7) -0.0011(6) -0.0112(6)

loop_
_atom_type_symbol
_atom_type_description
_atom_type_scat_dispersion_real
_atom_type_scat_dispersion_imag
_atom_type_scat_source
C C 0.0181 0.0091 'International Tables Vol C Tables 4.2.6.8 and 6.1.1.4'
H H 0.0000 0.0000 'International Tables Vol C Tables 4.2.6.8 and 6.1.1.4'
N N 0.0311 0.0180 'International Tables Vol C Tables 4.2.6.8 and 6.1.1.4'
Ti Ti 0.2191 1.8069 'International Tables Vol C Tables 4.2.6.8 and 6.1.1.4'

loop_
_exptl_crystal_face_index_h
_exptl_crystal_face_index_k
_exptl_crystal_face_index_l
_exptl_crystal_face_perp_dist
-2 6 -2 0.0551
7 0 0 0.0439
-6 2 -1 0.0597
0 0 -9 0.0275
3 8 4 0.0607
1 3 9 0.0380
-3 -6 3 0.1390
-1 -2 8 0.0759
-3 -8 -3 0.1549
-2 3 7 0.0378
-3 -1 7 0.0736

loop_
_geom_angle_atom_site_label_1
_geom_angle_atom_site_label_2
_geom_angle_atom_site_label_3
_geom_angle
_geom_angle_site_symmetry_1
_geom_angle_site_symmetry_3
_geom_angle_publ_flag
N2 Ti1 N1 73.08(4) . . ?
N2 Ti1 N3 140.61(4) . . ?
N2 Ti1 C4 98.98(4) . . ?
N2 Ti1 C1 102.59(5) . . ?
N3 Ti1 N1 73.08(4) . . ?
N3 Ti1 C4 108.53(4) . . ?
N3 Ti1 C1 103.61(5) . . ?
C4 Ti1 N1 164.41(5) . . ?
C1 Ti1 N1 101.97(5) . . ?
C1 Ti1 C4 92.78(5) . . ?
C10 N1 Ti1 119.03(8) . . ?
C14 N1 Ti1 119.87(8) . . ?
C14 N1 C10 121.05(10) . . ?
C16 N2 Ti1 125.96(7) . . ?
C16 N2 C9 112.76(9) . . ?
C9 N2 Ti1 121.04(7) . . ?
C28 N3 Ti1 124.50(7) . . ?
C28 N3 C15 111.42(9) . . ?
C15 N3 Ti1 123.68(8) . . ?
N1 C10 C11 121.20(11) . . ?
N1 C10 C9 111.81(10) . . ?
C11 C10 C9 126.97(11) . . ?
N1 C14 C15 112.43(10) . . ?
N1 C14 C13 120.89(11) . . ?
C13 C14 C15 126.67(11) . . ?
C21 C16 N2 118.89(11) . . ?
C17 C16 N2 120.73(11) . . ?
C17 C16 C21 120.37(11) . . ?
C16 C21 C25 121.23(11) . . ?
C20 C21 C16 118.29(12) . . ?
C20 C21 C25 120.47(11) . . ?
C29 C28 N3 119.13(10) . . ?
C33 C28 N3 120.69(10) . . ?
C33 C28 C29 120.16(11) . . ?
C28 C29 C34 120.26(10) . . ?
C30 C29 C28 118.59(11) . . ?
C30 C29 C34 121.12(11) . . ?
C3 C4 Ti1 100.25(9) . . ?
C3 C4 C8 122.99(11) . . ?
C8 C4 Ti1 136.65(9) . . ?
C16 C17 C22 121.60(11) . . ?
C18 C17 C16 119.12(12) . . ?
C18 C17 C22 119.28(12) . . ?
C28 C33 C37 121.98(10) . . ?
C32 C33 C28 118.78(11) . . ?
C32 C33 C37 119.16(11) . . ?
C33 C32 H32 119.3 . . ?
C31 C32 C33 121.36(11) . . ?
C31 C32 H32 119.3 . . ?
N3 C15 C14 108.40(9) . . ?
N3 C15 H15A 110.0 . . ?
N3 C15 H15B 110.0 . . ?
C14 C15 H15A 110.0 . . ?
C14 C15 H15B 110.0 . . ?
H15A C15 H15B 108.4 . . ?
C29 C34 H34 106.8 . . ?
C29 C34 C36 113.84(10) . . ?
C29 C34 C35 112.89(10) . . ?
C36 C34 H34 106.8 . . ?
C35 C34 H34 106.8 . . ?
C35 C34 C36 109.20(11) . . ?
C32 C31 H31 120.2 . . ?
C32 C31 C30 119.55(11) . . ?
C30 C31 H31 120.2 . . ?
C4 C3 C2 122.81(11) . . ?
C4 C3 C7 122.71(12) . . ?
C2 C3 C7 114.47(12) . . ?
C29 C30 H30 119.3 . . ?
C31 C30 C29 121.48(11) . . ?
C31 C30 H30 119.3 . . ?
C10 C11 H11 120.9 . . ?
C10 C11 C12 118.12(11) . . ?
C12 C11 H11 120.9 . . ?
C2 C1 Ti1 102.25(9) . . ?
C2 C1 C5 125.61(12) . . ?
C5 C1 Ti1 132.09(10) . . ?
C33 C37 H37 107.9 . . ?
C33 C37 C39 110.74(10) . . ?
C33 C37 C38 112.29(10) . . ?
C39 C37 H37 107.9 . . ?
C38 C37 H37 107.9 . . ?
C38 C37 C39 109.91(10) . . ?
C11 C12 H12 119.8 . . ?
C13 C12 C11 120.40(11) . . ?
C13 C12 H12 119.8 . . ?
C14 C13 C12 118.33(11) . . ?
C14 C13 H13 120.8 . . ?
C12 C13 H13 120.8 . . ?
C4 C8 H8A 109.5 . . ?
C4 C8 H8B 109.5 . . ?
C4 C8 H8C 109.5 . . ?
H8A C8 H8B 109.5 . . ?
H8A C8 H8C 109.5 . . ?
H8B C8 H8C 109.5 . . ?
C21 C25 H25 107.1 . . ?
C21 C25 C26 112.38(10) . . ?
C21 C25 C27 113.66(11) . . ?
C26 C25 H25 107.1 . . ?
C27 C25 H25 107.1 . . ?
C27 C25 C26 109.12(11) . . ?
N2 C9 C10 108.23(9) . . ?
N2 C9 H9A 110.1 . . ?
N2 C9 H9B 110.1 . . ?
C10 C9 H9A 110.1 . . ?
C10 C9 H9B 110.1 . . ?
H9A C9 H9B 108.4 . . ?
C37 C39 H39A 109.5 . . ?
C37 C39 H39B 109.5 . . ?
C37 C39 H39C 109.5 . . ?
H39A C39 H39B 109.5 . . ?
H39A C39 H39C 109.5 . . ?
H39B C39 H39C 109.5 . . ?
C1 C2 C3 121.83(11) . . ?
C1 C2 C6 121.21(13) . . ?
C6 C2 C3 116.96(12) . . ?
C17 C22 H22 107.8 . . ?
C17 C22 C23 111.03(11) . . ?
C17 C22 C24 111.40(12) . . ?
C23 C22 H22 107.8 . . ?
C24 C22 H22 107.8 . . ?
C24 C22 C23 110.72(11) . . ?
C17 C18 H18 119.6 . . ?
C19 C18 C17 120.73(13) . . ?
C19 C18 H18 119.6 . . ?
C21 C20 H20 119.3 . . ?
C19 C20 C21 121.38(12) . . ?
C19 C20 H20 119.3 . . ?
C18 C19 C20 120.11(12) . . ?
C18 C19 H19 119.9 . . ?
C20 C19 H19 119.9 . . ?
C34 C36 H36A 109.5 . . ?
C34 C36 H36B 109.5 . . ?
C34 C36 H36C 109.5 . . ?
H36A C36 H36B 109.5 . . ?
H36A C36 H36C 109.5 . . ?
H36B C36 H36C 109.5 . . ?
C37 C38 H38A 109.5 . . ?
C37 C38 H38B 109.5 . . ?
C37 C38 H38C 109.5 . . ?
H38A C38 H38B 109.5 . . ?
H38A C38 H38C 109.5 . . ?
H38B C38 H38C 109.5 . . ?
C25 C26 H26A 109.5 . . ?
C25 C26 H26B 109.5 . . ?
C25 C26 H26C 109.5 . . ?
H26A C26 H26B 109.5 . . ?
H26A C26 H26C 109.5 . . ?
H26B C26 H26C 109.5 . . ?
C34 C35 H35A 109.5 . . ?
C34 C35 H35B 109.5 . . ?
C34 C35 H35C 109.5 . . ?
H35A C35 H35B 109.5 . . ?
H35A C35 H35C 109.5 . . ?
H35B C35 H35C 109.5 . . ?
C25 C27 H27A 109.5 . . ?
C25 C27 H27B 109.5 . . ?
C25 C27 H27C 109.5 . . ?
H27A C27 H27B 109.5 . . ?
H27A C27 H27C 109.5 . . ?
H27B C27 H27C 109.5 . . ?
C22 C23 H23A 109.5 . . ?
C22 C23 H23B 109.5 . . ?
C22 C23 H23C 109.5 . . ?
H23A C23 H23B 109.5 . . ?
H23A C23 H23C 109.5 . . ?
H23B C23 H23C 109.5 . . ?
C22 C24 H24A 109.5 . . ?
C22 C24 H24B 109.5 . . ?
C22 C24 H24C 109.5 . . ?
H24A C24 H24B 109.5 . . ?
H24A C24 H24C 109.5 . . ?
H24B C24 H24C 109.5 . . ?
C1 C5 H5A 109.5 . . ?
C1 C5 H5B 109.5 . . ?
C1 C5 H5C 109.5 . . ?
H5A C5 H5B 109.5 . . ?
H5A C5 H5C 109.5 . . ?
H5B C5 H5C 109.5 . . ?
C3 C7 H7A 109.5 . . ?
C3 C7 H7B 109.5 . . ?
C3 C7 H7C 109.5 . . ?
H7A C7 H7B 109.5 . . ?
H7A C7 H7C 109.5 . . ?
H7B C7 H7C 109.5 . . ?
C2 C6 H6A 109.5 . . ?
C2 C6 H6B 109.5 . . ?
C2 C6 H6C 109.5 . . ?
H6A C6 H6B 109.5 . . ?
H6A C6 H6C 109.5 . . ?
H6B C6 H6C 109.5 . . ?

loop_
_geom_bond_atom_site_label_1
_geom_bond_atom_site_label_2
_geom_bond_distance
_geom_bond_site_symmetry_2
_geom_bond_publ_flag
Ti1 N1 2.1899(10) . ?
Ti1 N2 1.9825(10) . ?
Ti1 N3 1.9831(10) . ?
Ti1 C4 2.0676(12) . ?
Ti1 C1 2.0333(12) . ?
N1 C10 1.3429(15) . ?
N1 C14 1.3407(16) . ?
N2 C16 1.4315(15) . ?
N2 C9 1.4603(15) . ?
N3 C28 1.4341(15) . ?
N3 C15 1.4619(15) . ?
C10 C11 1.3844(17) . ?
C10 C9 1.4973(17) . ?
C14 C15 1.4988(16) . ?
C14 C13 1.3887(17) . ?
C16 C21 1.4156(17) . ?
C16 C17 1.4107(17) . ?
C21 C25 1.5249(18) . ?
C21 C20 1.3987(17) . ?
C28 C29 1.4176(16) . ?
C28 C33 1.4100(16) . ?
C29 C34 1.5219(16) . ?
C29 C30 1.3923(17) . ?
C4 C3 1.3674(18) . ?
C4 C8 1.5078(17) . ?
C17 C22 1.5162(18) . ?
C17 C18 1.3993(18) . ?
C33 C32 1.3965(17) . ?
C33 C37 1.5219(16) . ?
C32 H32 0.9500 . ?
C32 C31 1.3823(18) . ?
C15 H15A 0.9900 . ?
C15 H15B 0.9900 . ?
C34 H34 1.0000 . ?
C34 C36 1.5284(17) . ?
C34 C35 1.5271(17) . ?
C31 H31 0.9500 . ?
C31 C30 1.3865(18) . ?
C3 C2 1.5170(18) . ?
C3 C7 1.5188(18) . ?
C30 H30 0.9500 . ?
C11 H11 0.9500 . ?
C11 C12 1.3912(18) . ?
C1 C2 1.3490(19) . ?
C1 C5 1.5008(18) . ?
C37 H37 1.0000 . ?
C37 C39 1.5334(18) . ?
C37 C38 1.5325(17) . ?
C12 H12 0.9500 . ?
C12 C13 1.3888(18) . ?
C13 H13 0.9500 . ?
C8 H8A 0.9800 . ?
C8 H8B 0.9800 . ?
C8 H8C 0.9800 . ?
C25 H25 1.0000 . ?
C25 C26 1.5325(18) . ?
C25 C27 1.5307(18) . ?
C9 H9A 0.9900 . ?
C9 H9B 0.9900 . ?
C39 H39A 0.9800 . ?
C39 H39B 0.9800 . ?
C39 H39C 0.9800 . ?
C2 C6 1.5168(18) . ?
C22 H22 1.0000 . ?
C22 C23 1.5372(19) . ?
C22 C24 1.5351(19) . ?
C18 H18 0.9500 . ?
C18 C19 1.381(2) . ?
C20 H20 0.9500 . ?
C20 C19 1.386(2) . ?
C19 H19 0.9500 . ?
C36 H36A 0.9800 . ?
C36 H36B 0.9800 . ?
C36 H36C 0.9800 . ?
C38 H38A 0.9800 . ?
C38 H38B 0.9800 . ?
C38 H38C 0.9800 . ?
C26 H26A 0.9800 . ?
C26 H26B 0.9800 . ?
C26 H26C 0.9800 . ?
C35 H35A 0.9800 . ?
C35 H35B 0.9800 . ?
C35 H35C 0.9800 . ?
C27 H27A 0.9800 . ?
C27 H27B 0.9800 . ?
C27 H27C 0.9800 . ?
C23 H23A 0.9800 . ?
C23 H23B 0.9800 . ?
C23 H23C 0.9800 . ?
C24 H24A 0.9800 . ?
C24 H24B 0.9800 . ?
C24 H24C 0.9800 . ?
C5 H5A 0.9800 . ?
C5 H5B 0.9800 . ?
C5 H5C 0.9800 . ?
C7 H7A 0.9800 . ?
C7 H7B 0.9800 . ?
C7 H7C 0.9800 . ?
C6 H6A 0.9800 . ?
C6 H6B 0.9800 . ?
C6 H6C 0.9800 . ?

loop_
_geom_torsion_atom_site_label_1
_geom_torsion_atom_site_label_2
_geom_torsion_atom_site_label_3
_geom_torsion_atom_site_label_4
_geom_torsion
_geom_torsion_site_symmetry_1
_geom_torsion_site_symmetry_2
_geom_torsion_site_symmetry_3
_geom_torsion_site_symmetry_4
_geom_torsion_publ_flag
Ti1 N1 C10 C11 -177.85(9) . . . . ?
Ti1 N1 C10 C9 0.92(13) . . . . ?
Ti1 N1 C14 C15 -1.66(13) . . . . ?
Ti1 N1 C14 C13 177.22(9) . . . . ?
Ti1 N2 C16 C21 -83.90(12) . . . . ?
Ti1 N2 C16 C17 97.33(12) . . . . ?
Ti1 N2 C9 C10 30.48(13) . . . . ?
Ti1 N3 C28 C29 83.32(12) . . . . ?
Ti1 N3 C28 C33 -98.10(12) . . . . ?
Ti1 N3 C15 C14 -19.01(13) . . . . ?
Ti1 C4 C3 C2 1.29(13) . . . . ?
Ti1 C4 C3 C7 180.00(10) . . . . ?
Ti1 C1 C2 C3 -2.32(13) . . . . ?
Ti1 C1 C2 C6 178.40(10) . . . . ?
N1 C10 C11 C12 0.99(18) . . . . ?
N1 C10 C9 N2 -17.61(14) . . . . ?
N1 C14 C15 N3 11.48(13) . . . . ?
N1 C14 C13 C12 0.20(18) . . . . ?
N2 C16 C21 C25 1.91(16) . . . . ?
N2 C16 C21 C20 -178.32(10) . . . . ?
N2 C16 C17 C22 -1.84(17) . . . . ?
N2 C16 C17 C18 178.40(11) . . . . ?
N3 C28 C29 C34 -6.41(16) . . . . ?
N3 C28 C29 C30 175.75(10) . . . . ?
N3 C28 C33 C32 -175.48(10) . . . . ?
N3 C28 C33 C37 7.67(17) . . . . ?
C10 N1 C14 C15 -179.08(10) . . . . ?
C10 N1 C14 C13 -0.20(17) . . . . ?
C10 C11 C12 C13 -0.99(19) . . . . ?
C14 N1 C10 C11 -0.41(17) . . . . ?
C14 N1 C10 C9 178.36(10) . . . . ?
C16 N2 C9 C10 -154.84(10) . . . . ?
C16 C21 C25 C26 -78.07(14) . . . . ?
C16 C21 C25 C27 157.38(11) . . . . ?
C16 C21 C20 C19 -0.33(18) . . . . ?
C16 C17 C22 C23 112.78(13) . . . . ?
C16 C17 C22 C24 -123.32(13) . . . . ?
C16 C17 C18 C19 0.11(19) . . . . ?
C21 C16 C17 C22 179.40(11) . . . . ?
C21 C16 C17 C18 -0.36(17) . . . . ?
C21 C20 C19 C18 0.1(2) . . . . ?
C28 N3 C15 C14 168.02(9) . . . . ?
C28 C29 C34 C36 -157.85(11) . . . . ?
C28 C29 C34 C35 76.92(14) . . . . ?
C28 C29 C30 C31 0.72(18) . . . . ?
C28 C33 C32 C31 -1.24(18) . . . . ?
C28 C33 C37 C39 116.18(12) . . . . ?
C28 C33 C37 C38 -120.54(12) . . . . ?
C29 C28 C33 C32 3.09(17) . . . . ?
C29 C28 C33 C37 -173.77(11) . . . . ?
C4 C3 C2 C1 0.78(19) . . . . ?
C4 C3 C2 C6 -179.91(12) . . . . ?
C17 C16 C21 C25 -179.31(11) . . . . ?
C17 C16 C21 C20 0.46(17) . . . . ?
C17 C18 C19 C20 0.0(2) . . . . ?
C33 C28 C29 C34 175.00(10) . . . . ?
C33 C28 C29 C30 -2.84(17) . . . . ?
C33 C32 C31 C30 -0.86(19) . . . . ?
C32 C33 C37 C39 -60.66(14) . . . . ?
C32 C33 C37 C38 62.62(15) . . . . ?
C32 C31 C30 C29 1.12(19) . . . . ?
C15 N3 C28 C29 -103.78(12) . . . . ?
C15 N3 C28 C33 74.80(13) . . . . ?
C15 C14 C13 C12 178.90(11) . . . . ?
C34 C29 C30 C31 -177.10(11) . . . . ?
C30 C29 C34 C36 19.93(16) . . . . ?
C30 C29 C34 C35 -105.30(13) . . . . ?
C11 C10 C9 N2 161.07(11) . . . . ?
C11 C12 C13 C14 0.41(19) . . . . ?
C37 C33 C32 C31 175.71(11) . . . . ?
C13 C14 C15 N3 -167.32(11) . . . . ?
C8 C4 C3 C2 -175.41(11) . . . . ?
C8 C4 C3 C7 3.31(19) . . . . ?
C25 C21 C20 C19 179.45(12) . . . . ?
C9 N2 C16 C21 101.73(12) . . . . ?
C9 N2 C16 C17 -77.05(14) . . . . ?
C9 C10 C11 C12 -177.58(12) . . . . ?
C22 C17 C18 C19 -179.65(12) . . . . ?
C18 C17 C22 C23 -67.46(15) . . . . ?
C18 C17 C22 C24 56.44(15) . . . . ?
C20 C21 C25 C26 102.16(13) . . . . ?
C20 C21 C25 C27 -22.39(16) . . . . ?
C5 C1 C2 C3 179.80(12) . . . . ?
C5 C1 C2 C6 0.5(2) . . . . ?
C7 C3 C2 C1 -178.03(12) . . . . ?
C7 C3 C2 C6 1.28(16) . . . . ?

loop_
_exptl_oxdiff_crystal_face_indexfrac_h
_exptl_oxdiff_crystal_face_indexfrac_k
_exptl_oxdiff_crystal_face_indexfrac_l
_exptl_oxdiff_crystal_face_x
_exptl_oxdiff_crystal_face_y
_exptl_oxdiff_crystal_face_z
-2.3508 5.7674 -2.0723 0.1576 0.6873 0.7091
6.6592 -0.0517 -0.0816 -0.2282 -0.9535 0.1968
-6.1057 1.6546 -0.5126 0.2308 0.9723 0.0372
0.1593 0.0325 -8.9143 0.8113 -0.2892 0.5081
3.2124 7.6733 3.5395 -0.5932 0.2024 0.7792
1.0584 2.8330 9.1267 -0.9317 0.3287 -0.1544
-2.7725 -6.3817 3.2301 -0.0694 0.0322 -0.9971
-1.0277 -2.1058 7.9799 -0.6531 0.2352 -0.7198
-3.2540 -7.7429 -2.8093 0.5291 -0.1795 -0.8294
-2.1267 3.2826 7.1811 -0.6491 0.7555 -0.0884
-3.1626 -0.7058 7.2017 -0.5340 0.6163 -0.5789
